data_4347033
loop_
_publ_author_name
'Fleischmann, Martin'
'D\"utsch, Luis'
'Elsayed Moussa, Mehdi'
'Bal\'azs, G\'abor'
'Kremer, Werner'
'Lescop, Christophe'
'Scheer, Manfred'

_publ_section_title
;
 Self-Assembly of Reactive Linear Cu3 Building Blocks for Supramolecular
 Coordination Chemistry and Their Reactivity toward E(n) Ligand Complexes.
;
_journal_issue 6
_journal_name_full 'Inorganic chemistry'
_journal_page_first 2840
_journal_page_last 2854
_journal_paper_doi 10.1021/acs.inorgchem.5b02641
_journal_volume 55
_journal_year 2016
_chemical_compound_source 'see text'
_chemical_formula_moiety 'C65 H60 Br2 Cl2 Cu3 P6, B F4, 2(C H2 Cl2)'
_chemical_formula_sum 'C67 H64 B Br2 Cl6 Cu3 F4 P6'
_chemical_formula_weight 1704.97
_space_group_IT_number 14
_space_group_name_Hall '-P 2yn'
_space_group_name_H-M_alt 'P 1 21/n 1'
_symmetry_cell_setting monoclinic
_symmetry_Int_Tables_number 14
_symmetry_space_group_name_Hall '-P 2yn'
_symmetry_space_group_name_H-M 'P 1 21/n 1'
_atom_sites_solution_hydrogens geom
_atom_sites_solution_primary direct
_atom_sites_solution_secondary difmap
_cell_angle_alpha 90
_cell_angle_beta 111.149(3)
_cell_angle_gamma 90
_cell_formula_units_Z 4
_cell_length_a 12.6490(4)
_cell_length_b 44.9781(15)
_cell_length_c 13.0564(4)
_cell_measurement_reflns_used 11541
_cell_measurement_temperature 123(1)
_cell_measurement_theta_max 74.3033
_cell_measurement_theta_min 3.7438
_cell_volume 6927.8(4)
_computing_cell_refinement
;
CrysAlisPro, Agilent Technologies,
Version 1.171.36.21 (release 14-08-2012 CrysAlis171 .NET)
(compiled Sep 14 2012,17:21:16)
;
_computing_data_collection
;
CrysAlisPro, Agilent Technologies,
Version 1.171.36.21 (release 14-08-2012 CrysAlis171 .NET)
(compiled Sep 14 2012,17:21:16)
;
_computing_data_reduction
;
CrysAlisPro, Agilent Technologies,
Version 1.171.36.21 (release 14-08-2012 CrysAlis171 .NET)
(compiled Sep 14 2012,17:21:16)
;
_computing_molecular_graphics 'ShelXle + SXGraph (Huebschle, 2011; Farrugia, 1999)'
_computing_publication_material 'PLATON (Spek, 2003)'
_computing_structure_refinement 'SHELXL-97 (Sheldrick, 1997)'
_computing_structure_solution 'SIR-2011 (Burla, 2012)'
_diffrn_ambient_temperature 123(1)
_diffrn_detector_area_resol_mean 10.3546
_diffrn_measured_fraction_theta_full 0.986
_diffrn_measured_fraction_theta_max 0.986
_diffrn_measurement_device_type 'SuperNova,Single source at offset,Atlas'
_diffrn_measurement_method '\w scans'
_diffrn_radiation_monochromator mirror
_diffrn_radiation_probe x-ray
_diffrn_radiation_source 'SuperNova (Cu) X-ray Source'
_diffrn_radiation_type CuK\a
_diffrn_radiation_wavelength 1.54178
_diffrn_reflns_av_R_equivalents 0.0289
_diffrn_reflns_av_sigmaI/netI 0.0355
_diffrn_reflns_limit_h_max 14
_diffrn_reflns_limit_h_min -15
_diffrn_reflns_limit_k_max 53
_diffrn_reflns_limit_k_min -53
_diffrn_reflns_limit_l_max 15
_diffrn_reflns_limit_l_min -11
_diffrn_reflns_number 22543
_diffrn_reflns_reduction_process
;
;
_diffrn_reflns_theta_full 68.25
_diffrn_reflns_theta_max 68.25
_diffrn_reflns_theta_min 3.76
_exptl_absorpt_coefficient_mu 6.282
_exptl_absorpt_correction_T_max 0.635
_exptl_absorpt_correction_T_min 0.391
_exptl_absorpt_correction_type analytical
_exptl_absorpt_process_details
;
CrysAlisPro, Agilent Technologies,
Version 1.171.36.21 (release 14-08-2012 CrysAlis171 .NET)
(compiled Sep 14 2012,17:21:16)
Analytical numeric absorption correction using a multifaceted crystal
			model based on expressions derived by R.C. Clark & J.S. Reid.
(Clark, R. C. & Reid, J. S. (1995). Acta Cryst. A51, 887-897)
;
_exptl_crystal_colour colorless
_exptl_crystal_density_diffrn 1.635
_exptl_crystal_density_method 'Not Measured'
_exptl_crystal_description block
_exptl_crystal_F_000 3424
_exptl_crystal_size_max 0.2115
_exptl_crystal_size_mid 0.1787
_exptl_crystal_size_min 0.0914
_refine_diff_density_max 1.288
_refine_diff_density_min -1.066
_refine_diff_density_rms 0.100
_refine_ls_extinction_method none
_refine_ls_goodness_of_fit_ref 1.127
_refine_ls_hydrogen_treatment constr
_refine_ls_matrix_type full
_refine_ls_number_parameters 802
_refine_ls_number_reflns 12521
_refine_ls_number_restraints 0
_refine_ls_restrained_S_all 1.127
_refine_ls_R_factor_all 0.0484
_refine_ls_R_factor_gt 0.0375
_refine_ls_shift/su_max 0.022
_refine_ls_shift/su_mean 0.002
_refine_ls_structure_factor_coef Fsqd
_refine_ls_weighting_details 'calc w=1/[\s^2^(Fo^2^)+(0.0224P)^2^+31.1525P] where P=(Fo^2^+2Fc^2^)/3'
_refine_ls_weighting_scheme calc
_refine_ls_wR_factor_gt 0.0982
_refine_ls_wR_factor_ref 0.1022
_reflns_number_gt 10462
_reflns_number_total 12521
_reflns_threshold_expression >2\s(i)
_cod_data_source_file ic5b02641_si_006.cif
_cod_data_source_block 1
_cod_original_sg_symbol_H-M 'P 21/n'
_cod_database_code 4347033

loop_
_symmetry_equiv_pos_site_id
_symmetry_equiv_pos_as_xyz
1 x,y,z
2 1/2-x,1/2+y,1/2-z
3 -x,-y,-z
4 1/2+x,1/2-y,1/2+z

loop_
_atom_site_aniso_label
_atom_site_aniso_U_11
_atom_site_aniso_U_22
_atom_site_aniso_U_33
_atom_site_aniso_U_23
_atom_site_aniso_U_13
_atom_site_aniso_U_12
Br1 0.0177(2) 0.0218(2) 0.0166(2) -0.0012(2) 0.0091(2) 0.0005(2)
Br2 0.0172(2) 0.0201(2) 0.0204(2) -0.0024(2) 0.0087(2) 0.0032(2)
Cu1 0.0129(3) 0.0177(3) 0.0204(3) -0.0028(2) 0.0074(2) -0.0027(2)
Cu2 0.0116(3) 0.0148(3) 0.0147(3) -0.0018(2) 0.0048(2) -0.0004(2)
Cu3 0.0125(3) 0.0160(3) 0.0168(3) -0.0028(2) 0.0049(2) -0.0010(2)
Cl1 0.0299(7) 0.0596(9) 0.0326(6) 0.0149(6) 0.0128(5) 0.0038(6)
Cl2 0.0511(10) 0.1053(16) 0.0515(10) 0.0288(10) 0.0022(8) -0.0323(10)
Cl3 0.0378(7) 0.0323(6) 0.0381(7) 0.0042(5) 0.0162(6) 0.0047(5)
Cl4 0.0378(8) 0.0388(8) 0.0839(12) 0.0143(8) 0.0054(8) 0.0051(6)
P1 0.0112(5) 0.0131(5) 0.0168(5) 0.0012(4) 0.0044(4) -0.0003(4)
P2 0.0098(5) 0.0142(5) 0.0133(5) -0.0011(4) 0.0035(4) 0.0009(4)
P3 0.0121(5) 0.0156(5) 0.0126(5) -0.0017(4) 0.0036(4) -0.0014(4)
P4 0.0121(5) 0.0124(5) 0.0117(4) 0.0001(4) 0.0044(4) 0.0010(4)
P5 0.0096(5) 0.0130(5) 0.0111(4) -0.0001(4) 0.0035(4) 0.0005(4)
P6 0.0098(5) 0.0147(5) 0.0117(4) 0.0006(4) 0.0036(4) 0.0006(4)
C1 0.013(2) 0.016(2) 0.019(2) -0.0019(16) 0.0059(16) 0.0000(16)
C2 0.013(2) 0.019(2) 0.0114(18) -0.0024(15) 0.0019(15) -0.0009(16)
C3 0.016(2) 0.014(2) 0.0143(19) -0.0011(15) 0.0083(16) -0.0011(15)
C4 0.0100(18) 0.0130(19) 0.0157(19) -0.0002(15) 0.0057(15) 0.0001(15)
C5 0.012(2) 0.014(2) 0.028(2) 0.0038(17) 0.0062(17) 0.0000(16)
C6 0.012(2) 0.022(2) 0.027(2) -0.0058(18) -0.0007(18) 0.0009(17)
C7 0.016(2) 0.024(2) 0.048(3) -0.014(2) 0.008(2) 0.0028(19)
C8 0.018(2) 0.015(2) 0.065(4) 0.006(2) 0.011(2) 0.0027(18)
C9 0.018(2) 0.027(3) 0.046(3) 0.022(2) 0.008(2) 0.0039(19)
C10 0.020(2) 0.030(3) 0.031(3) 0.011(2) 0.010(2) 0.0001(19)
C11 0.016(2) 0.016(2) 0.019(2) 0.0038(16) 0.0045(17) -0.0016(16)
C12 0.022(2) 0.020(2) 0.056(3) -0.003(2) 0.019(2) -0.0006(19)
C13 0.028(3) 0.015(2) 0.068(4) 0.001(2) 0.019(3) -0.005(2)
C14 0.022(3) 0.035(3) 0.045(3) 0.010(2) 0.014(2) -0.008(2)
C15 0.024(2) 0.040(3) 0.036(3) -0.003(2) 0.018(2) -0.005(2)
C16 0.016(2) 0.025(2) 0.025(2) -0.0023(18) 0.0080(18) -0.0049(17)
C17 0.0113(19) 0.020(2) 0.017(2) 0.0023(16) 0.0039(16) 0.0001(16)
C18 0.017(2) 0.024(2) 0.026(2) -0.0026(18) 0.0088(18) -0.0019(18)
C19 0.023(2) 0.026(2) 0.030(2) 0.0010(19) 0.009(2) -0.0070(19)
C20 0.017(2) 0.042(3) 0.034(3) 0.010(2) 0.013(2) -0.003(2)
C21 0.023(2) 0.037(3) 0.032(3) 0.001(2) 0.016(2) 0.003(2)
C22 0.021(2) 0.023(2) 0.022(2) -0.0016(17) 0.0099(18) -0.0002(18)
C23 0.013(2) 0.023(2) 0.0091(18) 0.0012(15) 0.0012(15) 0.0000(16)
C24 0.015(2) 0.024(2) 0.026(2) 0.0000(18) 0.0044(18) -0.0003(18)
C25 0.016(2) 0.033(3) 0.032(3) 0.005(2) 0.0030(19) -0.005(2)
C26 0.012(2) 0.045(3) 0.031(3) 0.011(2) 0.0028(19) 0.003(2)
C27 0.018(2) 0.038(3) 0.045(3) 0.006(2) 0.012(2) 0.010(2)
C28 0.018(2) 0.025(2) 0.029(2) 0.0040(19) 0.0054(19) 0.0006(18)
C29 0.016(2) 0.022(2) 0.0145(19) -0.0014(16) 0.0058(16) -0.0009(17)
C30 0.052(3) 0.028(3) 0.029(3) -0.008(2) 0.022(2) -0.018(2)
C31 0.060(4) 0.044(3) 0.025(3) -0.018(2) 0.026(3) -0.021(3)
C32 0.016(2) 0.048(3) 0.016(2) 0.000(2) 0.0049(18) -0.004(2)
C33 0.029(3) 0.037(3) 0.017(2) 0.0045(19) 0.0059(19) -0.008(2)
C34 0.024(2) 0.023(2) 0.021(2) 0.0028(18) 0.0026(19) -0.0038(19)
C35 0.016(2) 0.017(2) 0.0132(19) -0.0013(15) 0.0065(16) -0.0020(16)
C36 0.023(2) 0.017(2) 0.017(2) -0.0005(16) 0.0071(17) 0.0028(17)
C37 0.027(2) 0.022(2) 0.018(2) 0.0055(17) 0.0068(18) -0.0006(19)
C38 0.032(3) 0.033(3) 0.015(2) 0.0025(18) 0.0106(19) 0.004(2)
C39 0.045(3) 0.031(3) 0.024(2) -0.001(2) 0.020(2) 0.011(2)
C40 0.028(2) 0.023(2) 0.019(2) 0.0046(17) 0.0096(19) 0.0098(19)
C41 0.0116(19) 0.0137(19) 0.0138(19) 0.0015(15) 0.0005(15) -0.0002(15)
C42 0.013(2) 0.025(2) 0.018(2) 0.0004(17) 0.0029(16) -0.0004(17)
C43 0.021(2) 0.027(3) 0.032(3) 0.002(2) 0.007(2) -0.0101(19)
C44 0.036(3) 0.017(2) 0.028(2) -0.0045(18) 0.006(2) -0.006(2)
C45 0.028(2) 0.017(2) 0.019(2) -0.0040(17) 0.0059(18) 0.0034(18)
C46 0.021(2) 0.016(2) 0.015(2) 0.0013(16) 0.0064(17) 0.0014(17)
C47 0.0105(19) 0.016(2) 0.0102(18) 0.0010(15) -0.0011(15) 0.0013(15)
C48 0.017(2) 0.022(2) 0.022(2) -0.0030(17) 0.0090(18) -0.0004(17)
C49 0.021(2) 0.022(2) 0.029(2) -0.0040(19) 0.0072(19) -0.0082(18)
C50 0.030(3) 0.015(2) 0.023(2) -0.0071(17) 0.0055(19) -0.0014(18)
C51 0.025(2) 0.020(2) 0.020(2) -0.0051(17) 0.0082(18) 0.0056(18)
C52 0.017(2) 0.018(2) 0.019(2) -0.0012(16) 0.0064(17) 0.0010(17)
C53 0.012(2) 0.017(2) 0.0134(19) 0.0028(15) 0.0012(15) 0.0006(15)
C54 0.012(2) 0.025(2) 0.022(2) 0.0028(17) 0.0036(17) 0.0018(17)
C55 0.018(2) 0.027(2) 0.025(2) 0.0015(19) -0.0011(18) -0.0054(18)
C56 0.031(3) 0.027(3) 0.031(3) -0.008(2) -0.002(2) -0.003(2)
C57 0.022(3) 0.041(3) 0.034(3) -0.020(2) 0.002(2) 0.001(2)
C58 0.012(2) 0.030(2) 0.021(2) -0.0060(18) 0.0021(17) -0.0016(18)
C59 0.0096(19) 0.018(2) 0.020(2) 0.0007(16) 0.0061(16) -0.0014(15)
C60 0.019(2) 0.024(2) 0.017(2) 0.0031(17) 0.0082(17) 0.0033(17)
C61 0.014(2) 0.029(2) 0.017(2) 0.0092(18) -0.0009(17) 0.0032(18)
C62 0.013(2) 0.023(2) 0.031(2) 0.0092(18) 0.0083(18) 0.0060(17)
C63 0.018(2) 0.022(2) 0.023(2) 0.0010(17) 0.0101(18) 0.0009(17)
C64 0.014(2) 0.019(2) 0.018(2) 0.0008(16) 0.0048(16) -0.0003(16)
C900 0.037(3) 0.072(5) 0.036(3) 0.012(3) 0.015(3) 0.000(3)
C901 0.038(3) 0.061(4) 0.037(3) -0.008(3) 0.011(3) 0.000(3)
F1 0.0467(18) 0.0296(16) 0.0406(17) -0.0064(13) 0.0227(15) -0.0107(14)
F2 0.049(2) 0.0256(18) 0.186(5) -0.002(2) 0.058(3) 0.0047(16)
F3 0.053(2) 0.070(2) 0.050(2) -0.0202(18) 0.0388(18) -0.0209(19)
F4 0.072(3) 0.115(4) 0.0290(18) -0.007(2) 0.0025(18) -0.039(3)
B1 0.026(3) 0.030(3) 0.027(3) -0.007(2) 0.016(2) 0.000(2)
Cl5 0.0329(7) 0.0360(7) 0.0500(8) 0.0083(6) 0.0125(6) -0.0029(5)
Cl6 0.0287(6) 0.0451(7) 0.0387(7) 0.0055(6) 0.0123(5) -0.0055(5)
C903 0.063(5) 0.164(9) 0.068(5) 0.069(6) 0.053(4) 0.068(6)

loop_
_atom_site_label
_atom_site_type_symbol
_atom_site_thermal_displace_type
_atom_site_fract_x
_atom_site_fract_y
_atom_site_fract_z
_atom_site_occupancy
_atom_site_U_iso_or_equiv
_atom_site_calc_flag
_atom_site_refinement_flags
Br1 Br Uani 0.49862(4) 0.38177(1) 0.62292(3) 1.000 0.0179(1) d .
Br2 Br Uani 0.35868(4) 0.43081(1) 0.37125(3) 1.000 0.0187(1) d .
Cu1 Cu Uani 0.63493(5) 0.34600(1) 0.61285(5) 1.000 0.0166(2) d .
Cu2 Cu Uani 0.50067(5) 0.38666(1) 0.42927(5) 1.000 0.0137(2) d .
Cu3 Cu Uani 0.41089(5) 0.41785(1) 0.21796(5) 1.000 0.0152(2) d .
Cl1 Cl Uani 0.69999(11) 0.32848(3) 0.83916(11) 1.000 0.0403(4) d .
Cl2 Cl Uani 0.53315(15) 0.29056(5) 0.88116(15) 1.000 0.0738(7) d .
Cl3 Cl Uani 0.11077(11) 0.51502(3) -0.06464(11) 1.000 0.0354(4) d .
Cl4 Cl Uani 0.27329(13) 0.46942(4) 0.04879(16) 1.000 0.0581(5) d .
P1 P Uani 0.57265(8) 0.30424(2) 0.51697(8) 1.000 0.0139(3) d .
P2 P Uani 0.41681(8) 0.34533(2) 0.33552(8) 1.000 0.0126(3) d .
P3 P Uani 0.31197(8) 0.37959(2) 0.11801(8) 1.000 0.0137(3) d .
P4 P Uani 0.57563(8) 0.43637(2) 0.21897(8) 1.000 0.0120(3) d .
P5 P Uani 0.67383(8) 0.40365(2) 0.43988(8) 1.000 0.0113(3) d .
P6 P Uani 0.80725(8) 0.36170(2) 0.62686(8) 1.000 0.0121(3) d .
C1 C Uani 0.5124(3) 0.31311(9) 0.3700(3) 1.000 0.0160(12) d .
C2 C Uani 0.3834(3) 0.34549(9) 0.1854(3) 1.000 0.0152(11) d .
C3 C Uani 0.6890(3) 0.41222(9) 0.3078(3) 1.000 0.0140(11) d .
C4 C Uani 0.7938(3) 0.37743(9) 0.4926(3) 1.000 0.0126(11) d .
C5 C Uani 0.6807(3) 0.27657(9) 0.5250(4) 1.000 0.0183(12) d .
C6 C Uani 0.7023(4) 0.26576(10) 0.4340(4) 1.000 0.0225(12) d .
C7 C Uani 0.7883(4) 0.24497(11) 0.4481(5) 1.000 0.0303(14) d .
C8 C Uani 0.8537(4) 0.23539(11) 0.5514(5) 1.000 0.0338(16) d .
C9 C Uani 0.8349(4) 0.24659(11) 0.6424(5) 1.000 0.0313(16) d .
C10 C Uani 0.7487(4) 0.26694(11) 0.6294(4) 1.000 0.0268(16) d .
C11 C Uani 0.4623(4) 0.28277(9) 0.5423(3) 1.000 0.0175(12) d .
C12 C Uani 0.4415(4) 0.25321(11) 0.5122(5) 1.000 0.0313(14) d .
C13 C Uani 0.3537(4) 0.23807(11) 0.5304(5) 1.000 0.0365(18) d .
C14 C Uani 0.2881(4) 0.25238(12) 0.5796(5) 1.000 0.0335(17) d .
C15 C Uani 0.3081(4) 0.28195(12) 0.6090(4) 1.000 0.0314(16) d .
C16 C Uani 0.3961(4) 0.29719(10) 0.5918(4) 1.000 0.0218(12) d .
C17 C Uani 0.2853(3) 0.33221(9) 0.3468(3) 1.000 0.0164(11) d .
C18 C Uani 0.2389(4) 0.30474(10) 0.3044(4) 1.000 0.0221(12) d .
C19 C Uani 0.1346(4) 0.29570(11) 0.3062(4) 1.000 0.0265(12) d .
C20 C Uani 0.0750(4) 0.31431(12) 0.3505(4) 1.000 0.0300(16) d .
C21 C Uani 0.1211(4) 0.34133(12) 0.3949(4) 1.000 0.0290(16) d .
C22 C Uani 0.2256(4) 0.35022(10) 0.3935(4) 1.000 0.0214(12) d .
C23 C Uani 0.1649(3) 0.37539(10) 0.1073(3) 1.000 0.0158(11) d .
C24 C Uani 0.1082(4) 0.34814(10) 0.0857(4) 1.000 0.0225(12) d .
C25 C Uani -0.0033(4) 0.34633(12) 0.0795(4) 1.000 0.0286(16) d .
C26 C Uani -0.0608(4) 0.37129(12) 0.0919(4) 1.000 0.0307(16) d .
C27 C Uani -0.0061(4) 0.39832(12) 0.1121(5) 1.000 0.0335(16) d .
C28 C Uani 0.1071(4) 0.40036(11) 0.1210(4) 1.000 0.0249(12) d .
C29 C Uani 0.3071(4) 0.37493(10) -0.0227(3) 1.000 0.0174(11) d .
C30 C Uani 0.2687(5) 0.34903(12) -0.0823(4) 1.000 0.0343(17) d .
C31 C Uani 0.2632(5) 0.34682(13) -0.1897(4) 1.000 0.0401(19) d .
C32 C Uani 0.2955(4) 0.37022(12) -0.2397(4) 1.000 0.0269(14) d .
C33 C Uani 0.3335(4) 0.39613(12) -0.1814(4) 1.000 0.0283(16) d .
C34 C Uani 0.3404(4) 0.39844(10) -0.0728(4) 1.000 0.0242(12) d .
C35 C Uani 0.5957(3) 0.43599(9) 0.0876(3) 1.000 0.0151(11) d .
C36 C Uani 0.5463(4) 0.45914(10) 0.0139(3) 1.000 0.0190(12) d .
C37 C Uani 0.5477(4) 0.45858(10) -0.0920(4) 1.000 0.0227(12) d .
C38 C Uani 0.5967(4) 0.43493(11) -0.1263(4) 1.000 0.0261(16) d .
C39 C Uani 0.6453(5) 0.41186(12) -0.0536(4) 1.000 0.0312(16) d .
C40 C Uani 0.6434(4) 0.41228(10) 0.0518(4) 1.000 0.0230(12) d .
C41 C Uani 0.6198(3) 0.47385(9) 0.2698(3) 1.000 0.0142(11) d .
C42 C Uani 0.7074(4) 0.48872(10) 0.2492(3) 1.000 0.0194(12) d .
C43 C Uani 0.7407(4) 0.51667(11) 0.2924(4) 1.000 0.0274(16) d .
C44 C Uani 0.6897(4) 0.53011(10) 0.3583(4) 1.000 0.0285(14) d .
C45 C Uani 0.6035(4) 0.51549(10) 0.3803(4) 1.000 0.0221(12) d .
C46 C Uani 0.5687(4) 0.48756(9) 0.3358(3) 1.000 0.0174(12) d .
C47 C Uani 0.7231(3) 0.43716(9) 0.5219(3) 1.000 0.0136(11) d .
C48 C Uani 0.8234(4) 0.45115(10) 0.5297(4) 1.000 0.0198(12) d .
C49 C Uani 0.8571(4) 0.47724(10) 0.5892(4) 1.000 0.0245(12) d .
C50 C Uani 0.7905(4) 0.48960(10) 0.6420(4) 1.000 0.0238(14) d .
C51 C Uani 0.6906(4) 0.47561(10) 0.6359(4) 1.000 0.0216(12) d .
C52 C Uani 0.6561(4) 0.44972(9) 0.5756(3) 1.000 0.0180(12) d .
C53 C Uani 0.8816(3) 0.39019(9) 0.7244(3) 1.000 0.0151(11) d .
C54 C Uani 0.9935(4) 0.39809(10) 0.7412(4) 1.000 0.0204(12) d .
C55 C Uani 1.0456(4) 0.42096(11) 0.8127(4) 1.000 0.0258(12) d .
C56 C Uani 0.9873(4) 0.43556(11) 0.8688(4) 1.000 0.0333(17) d .
C57 C Uani 0.8779(4) 0.42757(12) 0.8541(4) 1.000 0.0346(17) d .
C58 C Uani 0.8243(4) 0.40505(10) 0.7815(4) 1.000 0.0221(12) d .
C59 C Uani 0.9141(3) 0.33264(9) 0.6539(3) 1.000 0.0157(11) d .
C60 C Uani 0.9635(4) 0.32265(10) 0.7623(3) 1.000 0.0195(12) d .
C61 C Uani 1.0390(4) 0.29907(10) 0.7881(4) 1.000 0.0218(12) d .
C62 C Uani 1.0661(4) 0.28509(10) 0.7058(4) 1.000 0.0222(12) d .
C63 C Uani 1.0186(4) 0.29506(10) 0.5986(4) 1.000 0.0203(12) d .
C64 C Uani 0.9414(3) 0.31863(9) 0.5716(3) 1.000 0.0173(12) d .
C900 C Uani 0.5815(5) 0.32726(16) 0.8801(5) 1.000 0.048(2) d .
C901 C Uani 0.1928(5) 0.49949(15) 0.0628(5) 1.000 0.0460(19) d .
F1 F Uani 0.6288(3) 0.29819(7) 0.1800(3) 1.000 0.0370(10) d .
F2 F Uani 0.6358(3) 0.34794(8) 0.1744(5) 1.000 0.0826(19) d .
F3 F Uani 0.7612(3) 0.32176(9) 0.1289(3) 1.000 0.0521(12) d .
F4 F Uani 0.7716(4) 0.32389(12) 0.3040(3) 1.000 0.0764(18) d .
B1 B Uani 0.7010(5) 0.32246(13) 0.1969(4) 1.000 0.0259(17) d .
Cl5 Cl Uani -0.01890(11) 0.45140(3) 0.32735(12) 1.000 0.0403(4) d .
Cl6 Cl Uani 0.09057(11) 0.41354(3) 0.51769(11) 1.000 0.0375(4) d .
C903 C Uani 0.0802(7) 0.4234(2) 0.3852(6) 1.000 0.090(4) d .
H1A H Uiso 0.47120 0.29590 0.33080 1.000 0.0190 c R
H1B H Uiso 0.57410 0.31680 0.34410 1.000 0.0190 c R
H2A H Uiso 0.45330 0.34320 0.17140 1.000 0.0180 c R
H2B H Uiso 0.33540 0.32860 0.15320 1.000 0.0180 c R
H3A H Uiso 0.76150 0.42190 0.32200 1.000 0.0170 c R
H3B H Uiso 0.68900 0.39380 0.26930 1.000 0.0170 c R
H4A H Uiso 0.78330 0.36140 0.44020 1.000 0.0150 c R
H4B H Uiso 0.86350 0.38770 0.49930 1.000 0.0150 c R
H6 H Uiso 0.65930 0.27250 0.36400 1.000 0.0270 c R
H7 H Uiso 0.80130 0.23760 0.38720 1.000 0.0360 c R
H8 H Uiso 0.91040 0.22140 0.56040 1.000 0.0410 c R
H9 H Uiso 0.88040 0.24040 0.71250 1.000 0.0380 c R
H10 H Uiso 0.73620 0.27420 0.69070 1.000 0.0320 c R
H12 H Uiso 0.48620 0.24340 0.47990 1.000 0.0370 c R
H13 H Uiso 0.33930 0.21830 0.50930 1.000 0.0440 c R
H14 H Uiso 0.23050 0.24220 0.59300 1.000 0.0400 c R
H15 H Uiso 0.26250 0.29170 0.64050 1.000 0.0380 c R
H16 H Uiso 0.41050 0.31690 0.61340 1.000 0.0260 c R
H18 H Uiso 0.27860 0.29220 0.27430 1.000 0.0260 c R
H19 H Uiso 0.10500 0.27730 0.27780 1.000 0.0320 c R
H20 H Uiso 0.00420 0.30860 0.35030 1.000 0.0360 c R
H21 H Uiso 0.08170 0.35370 0.42590 1.000 0.0340 c R
H22 H Uiso 0.25600 0.36840 0.42420 1.000 0.0260 c R
H24 H Uiso 0.14530 0.33120 0.07550 1.000 0.0270 c R
H25 H Uiso -0.03990 0.32800 0.06680 1.000 0.0340 c R
H26 H Uiso -0.13600 0.36990 0.08650 1.000 0.0370 c R
H27 H Uiso -0.04450 0.41530 0.11990 1.000 0.0400 c R
H28 H Uiso 0.14400 0.41860 0.13620 1.000 0.0300 c R
H30 H Uiso 0.24660 0.33300 -0.04970 1.000 0.0410 c R
H31 H Uiso 0.23730 0.32930 -0.22870 1.000 0.0480 c R
H32 H Uiso 0.29180 0.36860 -0.31190 1.000 0.0320 c R
H33 H Uiso 0.35470 0.41210 -0.21490 1.000 0.0340 c R
H34 H Uiso 0.36760 0.41580 -0.03360 1.000 0.0290 c R
H36 H Uiso 0.51240 0.47500 0.03600 1.000 0.0230 c R
H37 H Uiso 0.51570 0.47420 -0.14000 1.000 0.0270 c R
H38 H Uiso 0.59710 0.43450 -0.19730 1.000 0.0310 c R
H39 H Uiso 0.67930 0.39610 -0.07590 1.000 0.0380 c R
H40 H Uiso 0.67450 0.39650 0.09910 1.000 0.0280 c R
H42 H Uiso 0.74320 0.47970 0.20620 1.000 0.0230 c R
H43 H Uiso 0.79790 0.52660 0.27710 1.000 0.0330 c R
H44 H Uiso 0.71320 0.54890 0.38780 1.000 0.0340 c R
H45 H Uiso 0.56920 0.52440 0.42460 1.000 0.0260 c R
H46 H Uiso 0.51060 0.47790 0.35020 1.000 0.0210 c R
H48 H Uiso 0.86870 0.44290 0.49460 1.000 0.0240 c R
H49 H Uiso 0.92450 0.48640 0.59350 1.000 0.0290 c R
H50 H Uiso 0.81260 0.50720 0.68140 1.000 0.0290 c R
H51 H Uiso 0.64650 0.48370 0.67260 1.000 0.0260 c R
H52 H Uiso 0.58830 0.44070 0.57070 1.000 0.0220 c R
H54 H Uiso 1.03320 0.38800 0.70440 1.000 0.0240 c R
H55 H Uiso 1.11950 0.42650 0.82280 1.000 0.0310 c R
H56 H Uiso 1.02220 0.45090 0.91690 1.000 0.0400 c R
H57 H Uiso 0.83960 0.43730 0.89310 1.000 0.0410 c R
H58 H Uiso 0.74990 0.39990 0.77120 1.000 0.0260 c R
H60 H Uiso 0.94550 0.33190 0.81760 1.000 0.0240 c R
H61 H Uiso 1.07150 0.29260 0.86040 1.000 0.0260 c R
H62 H Uiso 1.11600 0.26910 0.72280 1.000 0.0260 c R
H63 H Uiso 1.03830 0.28600 0.54390 1.000 0.0240 c R
H64 H Uiso 0.90840 0.32490 0.49910 1.000 0.0200 c R
H90A H Uiso 0.60190 0.33570 0.95300 1.000 0.0570 c R
H90B H Uiso 0.52080 0.33920 0.83010 1.000 0.0570 c R
H90C H Uiso 0.24290 0.51460 0.10780 1.000 0.0550 c R
H90D H Uiso 0.14310 0.49300 0.10020 1.000 0.0550 c R
H90E H Uiso 0.15390 0.43000 0.38720 1.000 0.1080 c R
H90F H Uiso 0.05950 0.40600 0.33860 1.000 0.1080 c R

loop_
_atom_type_symbol
_atom_type_description
_atom_type_scat_dispersion_real
_atom_type_scat_dispersion_imag
_atom_type_scat_source
C C 0.0181 0.0091 ' International Tables Vol C Tables 4.2.6.8 and 6.1.1.4'
H H 0.0000 0.0000 ' International Tables Vol C Tables 4.2.6.8 and 6.1.1.4'
B B 0.0090 0.0039 ' International Tables Vol C Tables 4.2.6.8 and 6.1.1.4'
Br Br -0.6763 1.2805 ' International Tables Vol C Tables 4.2.6.8 and 6.1.1.4'
Cl Cl 0.3639 0.7018 ' International Tables Vol C Tables 4.2.6.8 and 6.1.1.4'
Cu Cu -1.9646 0.5888 ' International Tables Vol C Tables 4.2.6.8 and 6.1.1.4'
F F 0.0727 0.0534 ' International Tables Vol C Tables 4.2.6.8 and 6.1.1.4'
P P 0.2955 0.4335 ' International Tables Vol C Tables 4.2.6.8 and 6.1.1.4'

loop_
_geom_angle_atom_site_label_1
_geom_angle_atom_site_label_2
_geom_angle_atom_site_label_3
_geom_angle
_geom_angle_publ_flag
Cu1 Br1 Cu2 74.83(2) yes
Cu2 Br2 Cu3 71.81(2) yes
Br1 Cu1 Cl1 94.15(4) yes
Br1 Cu1 P1 118.64(4) yes
Br1 Cu1 P6 118.90(4) yes
Cl1 Cu1 P1 104.91(4) yes
Cl1 Cu1 P6 95.36(4) yes
P1 Cu1 P6 116.56(5) yes
Br1 Cu2 Br2 95.84(3) yes
Br1 Cu2 P2 107.14(4) yes
Br1 Cu2 P5 108.83(4) yes
Br2 Cu2 P2 109.23(4) yes
Br2 Cu2 P5 108.04(3) yes
P2 Cu2 P5 124.09(5) yes
Br2 Cu3 Cl4 98.80(4) yes
Br2 Cu3 P3 114.08(4) yes
Br2 Cu3 P4 116.17(4) yes
Cl4 Cu3 P3 95.89(5) yes
Cl4 Cu3 P4 90.43(4) yes
P3 Cu3 P4 127.60(5) yes
Cu1 Cl1 C900 111.1(2) yes
Cu3 Cl4 C901 132.4(2) yes
Cu1 P1 C1 109.40(13) yes
Cu1 P1 C5 115.83(15) yes
Cu1 P1 C11 118.78(14) yes
C1 P1 C5 103.2(2) yes
C1 P1 C11 104.39(18) yes
C5 P1 C11 103.6(2) yes
Cu2 P2 C1 112.10(13) yes
Cu2 P2 C2 116.89(13) yes
Cu2 P2 C17 119.03(13) yes
C1 P2 C2 98.12(18) yes
C1 P2 C17 105.33(18) yes
C2 P2 C17 102.76(18) yes
Cu3 P3 C2 106.66(13) yes
Cu3 P3 C23 117.55(14) yes
Cu3 P3 C29 118.76(16) yes
C2 P3 C23 105.20(19) yes
C2 P3 C29 102.61(19) yes
C23 P3 C29 104.3(2) yes
Cu3 P4 C3 107.23(13) yes
Cu3 P4 C35 115.86(13) yes
Cu3 P4 C41 120.54(14) yes
C3 P4 C35 104.26(18) yes
C3 P4 C41 104.46(18) yes
C35 P4 C41 102.87(18) yes
Cu2 P5 C3 115.84(13) yes
Cu2 P5 C4 116.83(13) yes
Cu2 P5 C47 115.51(14) yes
C3 P5 C4 97.66(18) yes
C3 P5 C47 104.34(18) yes
C4 P5 C47 104.36(18) yes
Cu1 P6 C4 106.93(13) yes
Cu1 P6 C53 121.63(14) yes
Cu1 P6 C59 115.02(14) yes
C4 P6 C53 104.11(18) yes
C4 P6 C59 105.53(18) yes
C53 P6 C59 102.16(18) yes
P1 C1 P2 114.6(2) yes
P2 C2 P3 113.3(2) yes
P4 C3 P5 113.1(2) yes
P5 C4 P6 112.4(2) yes
P1 C5 C6 124.1(4) yes
P1 C5 C10 117.0(4) yes
C6 C5 C10 118.8(4) no
C5 C6 C7 120.2(5) no
C6 C7 C8 120.3(5) no
C7 C8 C9 119.9(5) no
C8 C9 C10 120.3(5) no
C5 C10 C9 120.4(5) no
P1 C11 C12 122.5(4) yes
P1 C11 C16 117.8(3) yes
C12 C11 C16 119.7(5) no
C11 C12 C13 120.1(5) no
C12 C13 C14 120.1(5) no
C13 C14 C15 119.9(5) no
C14 C15 C16 120.4(5) no
C11 C16 C15 119.8(4) no
P2 C17 C18 121.4(3) yes
P2 C17 C22 120.3(3) yes
C18 C17 C22 118.3(4) no
C17 C18 C19 121.3(4) no
C18 C19 C20 119.6(5) no
C19 C20 C21 119.7(5) no
C20 C21 C22 120.5(5) no
C17 C22 C21 120.6(4) no
P3 C23 C24 122.8(4) yes
P3 C23 C28 118.5(4) yes
C24 C23 C28 118.7(4) no
C23 C24 C25 120.1(4) no
C24 C25 C26 121.0(5) no
C25 C26 C27 119.5(5) no
C26 C27 C28 120.2(5) no
C23 C28 C27 120.6(5) no
P3 C29 C30 122.5(4) yes
P3 C29 C34 118.8(3) yes
C30 C29 C34 118.7(4) no
C29 C30 C31 120.6(5) no
C30 C31 C32 120.8(5) no
C31 C32 C33 119.2(5) no
C32 C33 C34 120.4(5) no
C29 C34 C33 120.4(4) no
P4 C35 C36 117.4(3) yes
P4 C35 C40 123.4(3) yes
C36 C35 C40 118.7(4) no
C35 C36 C37 120.5(4) no
C36 C37 C38 120.3(4) no
C37 C38 C39 119.5(5) no
C38 C39 C40 120.4(5) no
C35 C40 C39 120.7(4) no
P4 C41 C42 122.1(3) yes
P4 C41 C46 119.0(3) yes
C42 C41 C46 118.9(4) no
C41 C42 C43 120.2(4) no
C42 C43 C44 120.6(5) no
C43 C44 C45 119.8(4) no
C44 C45 C46 119.7(5) no
C41 C46 C45 120.8(4) no
P5 C47 C48 121.9(3) yes
P5 C47 C52 119.2(3) yes
C48 C47 C52 118.9(4) no
C47 C48 C49 120.9(5) no
C48 C49 C50 120.0(5) no
C49 C50 C51 119.7(4) no
C50 C51 C52 120.5(5) no
C47 C52 C51 120.1(5) no
P6 C53 C54 122.0(3) yes
P6 C53 C58 118.7(3) yes
C54 C53 C58 119.3(4) no
C53 C54 C55 120.2(5) no
C54 C55 C56 119.7(5) no
C55 C56 C57 120.4(5) no
C56 C57 C58 120.4(5) no
C53 C58 C57 119.9(5) no
P6 C59 C60 117.1(3) yes
P6 C59 C64 123.3(3) yes
C60 C59 C64 119.4(4) no
C59 C60 C61 120.6(4) no
C60 C61 C62 119.9(4) no
C61 C62 C63 119.8(4) no
C62 C63 C64 120.7(4) no
C59 C64 C63 119.6(4) no
P1 C1 H1B 109.00 no
P2 C1 H1A 109.00 no
P1 C1 H1A 109.00 no
H1A C1 H1B 107.00 no
P2 C1 H1B 109.00 no
P2 C2 H2B 109.00 no
P2 C2 H2A 109.00 no
P3 C2 H2B 109.00 no
H2A C2 H2B 108.00 no
P3 C2 H2A 109.00 no
P5 C3 H3B 109.00 no
H3A C3 H3B 108.00 no
P4 C3 H3A 109.00 no
P4 C3 H3B 109.00 no
P5 C3 H3A 109.00 no
P5 C4 H4B 109.00 no
P6 C4 H4A 109.00 no
P5 C4 H4A 109.00 no
H4A C4 H4B 108.00 no
P6 C4 H4B 109.00 no
C7 C6 H6 120.00 no
C5 C6 H6 120.00 no
C8 C7 H7 120.00 no
C6 C7 H7 120.00 no
C7 C8 H8 120.00 no
C9 C8 H8 120.00 no
C10 C9 H9 120.00 no
C8 C9 H9 120.00 no
C5 C10 H10 120.00 no
C9 C10 H10 120.00 no
C11 C12 H12 120.00 no
C13 C12 H12 120.00 no
C12 C13 H13 120.00 no
C14 C13 H13 120.00 no
C15 C14 H14 120.00 no
C13 C14 H14 120.00 no
C16 C15 H15 120.00 no
C14 C15 H15 120.00 no
C15 C16 H16 120.00 no
C11 C16 H16 120.00 no
C17 C18 H18 119.00 no
C19 C18 H18 119.00 no
C20 C19 H19 120.00 no
C18 C19 H19 120.00 no
C21 C20 H20 120.00 no
C19 C20 H20 120.00 no
C22 C21 H21 120.00 no
C20 C21 H21 120.00 no
C17 C22 H22 120.00 no
C21 C22 H22 120.00 no
C25 C24 H24 120.00 no
C23 C24 H24 120.00 no
C24 C25 H25 120.00 no
C26 C25 H25 120.00 no
C25 C26 H26 120.00 no
C27 C26 H26 120.00 no
C28 C27 H27 120.00 no
C26 C27 H27 120.00 no
C23 C28 H28 120.00 no
C27 C28 H28 120.00 no
C29 C30 H30 120.00 no
C31 C30 H30 120.00 no
C30 C31 H31 120.00 no
C32 C31 H31 120.00 no
C31 C32 H32 120.00 no
C33 C32 H32 120.00 no
C34 C33 H33 120.00 no
C32 C33 H33 120.00 no
C33 C34 H34 120.00 no
C29 C34 H34 120.00 no
C37 C36 H36 120.00 no
C35 C36 H36 120.00 no
C36 C37 H37 120.00 no
C38 C37 H37 120.00 no
C39 C38 H38 120.00 no
C37 C38 H38 120.00 no
C40 C39 H39 120.00 no
C38 C39 H39 120.00 no
C39 C40 H40 120.00 no
C35 C40 H40 120.00 no
C41 C42 H42 120.00 no
C43 C42 H42 120.00 no
C44 C43 H43 120.00 no
C42 C43 H43 120.00 no
C43 C44 H44 120.00 no
C45 C44 H44 120.00 no
C44 C45 H45 120.00 no
C46 C45 H45 120.00 no
C45 C46 H46 120.00 no
C41 C46 H46 120.00 no
C47 C48 H48 120.00 no
C49 C48 H48 120.00 no
C50 C49 H49 120.00 no
C48 C49 H49 120.00 no
C51 C50 H50 120.00 no
C49 C50 H50 120.00 no
C50 C51 H51 120.00 no
C52 C51 H51 120.00 no
C51 C52 H52 120.00 no
C47 C52 H52 120.00 no
C53 C54 H54 120.00 no
C55 C54 H54 120.00 no
C54 C55 H55 120.00 no
C56 C55 H55 120.00 no
C57 C56 H56 120.00 no
C55 C56 H56 120.00 no
C56 C57 H57 120.00 no
C58 C57 H57 120.00 no
C53 C58 H58 120.00 no
C57 C58 H58 120.00 no
C59 C60 H60 120.00 no
C61 C60 H60 120.00 no
C62 C61 H61 120.00 no
C60 C61 H61 120.00 no
C63 C62 H62 120.00 no
C61 C62 H62 120.00 no
C64 C63 H63 120.00 no
C62 C63 H63 120.00 no
C59 C64 H64 120.00 no
C63 C64 H64 120.00 no
Cl1 C900 Cl2 111.5(4) yes
Cl3 C901 Cl4 112.2(3) yes
Cl1 C900 H90A 109.00 no
Cl1 C900 H90B 109.00 no
Cl2 C900 H90A 109.00 no
Cl2 C900 H90B 109.00 no
H90A C900 H90B 108.00 no
Cl3 C901 H90C 109.00 no
Cl3 C901 H90D 109.00 no
Cl4 C901 H90C 109.00 no
Cl4 C901 H90D 109.00 no
H90C C901 H90D 108.00 no
F1 B1 F2 108.1(5) yes
F1 B1 F3 111.6(4) yes
F1 B1 F4 110.5(5) yes
F2 B1 F3 108.2(5) yes
F2 B1 F4 107.4(5) yes
F3 B1 F4 110.9(5) yes
Cl5 C903 Cl6 113.5(5) yes
Cl5 C903 H90E 109.00 no
Cl5 C903 H90F 109.00 no
Cl6 C903 H90E 109.00 no
Cl6 C903 H90F 109.00 no
H90E C903 H90F 108.00 no

loop_
_geom_bond_atom_site_label_1
_geom_bond_atom_site_label_2
_geom_bond_distance
_geom_bond_publ_flag
Br1 Cu1 2.3962(8) yes
Br1 Cu2 2.5474(7) yes
Br2 Cu2 2.6001(8) yes
Br2 Cu3 2.3949(8) yes
Cu1 Cl1 2.8766(15) yes
Cu1 P1 2.2371(11) yes
Cu1 P6 2.2350(13) yes
Cu2 P2 2.2677(11) yes
Cu2 P5 2.2763(13) yes
Cu3 Cl4 3.243(2) yes
Cu3 P3 2.2475(11) yes
Cu3 P4 2.2398(13) yes
Cl1 C900 1.764(7) yes
Cl2 C900 1.762(7) yes
Cl3 C901 1.757(6) yes
Cl4 C901 1.742(7) yes
Cl5 C903 1.745(9) yes
Cl6 C903 1.744(8) yes
P1 C5 1.823(4) yes
P1 C1 1.835(4) yes
P1 C11 1.823(5) yes
P2 C17 1.820(4) yes
P2 C2 1.850(4) yes
P2 C1 1.836(4) yes
P3 C2 1.836(4) yes
P3 C23 1.824(4) yes
P3 C29 1.828(4) yes
P4 C3 1.839(4) yes
P4 C41 1.824(4) yes
P4 C35 1.822(4) yes
P5 C4 1.848(4) yes
P5 C3 1.843(4) yes
P5 C47 1.824(4) yes
P6 C53 1.812(4) yes
P6 C4 1.840(4) yes
P6 C59 1.821(4) yes
F1 B1 1.389(7) yes
F2 B1 1.380(7) yes
F3 B1 1.363(7) yes
F4 B1 1.362(6) yes
C5 C10 1.393(7) no
C5 C6 1.399(7) no
C6 C7 1.395(7) no
C7 C8 1.373(8) no
C8 C9 1.388(8) no
C9 C10 1.386(7) no
C11 C12 1.385(6) no
C11 C16 1.389(7) no
C12 C13 1.394(8) no
C13 C14 1.378(8) no
C14 C15 1.382(8) no
C15 C16 1.393(7) no
C17 C18 1.394(6) no
C17 C22 1.389(6) no
C18 C19 1.389(8) no
C19 C20 1.385(7) no
C20 C21 1.382(8) no
C21 C22 1.387(8) no
C23 C24 1.397(6) no
C23 C28 1.387(7) no
C24 C25 1.386(8) no
C25 C26 1.379(8) no
C26 C27 1.377(8) no
C27 C28 1.397(8) no
C29 C30 1.388(7) no
C29 C34 1.387(7) no
C30 C31 1.382(7) no
C31 C32 1.376(8) no
C32 C33 1.380(7) no
C33 C34 1.393(7) no
C35 C36 1.402(6) no
C35 C40 1.387(6) no
C36 C37 1.389(6) no
C37 C38 1.384(7) no
C38 C39 1.391(7) no
C39 C40 1.385(7) no
C41 C42 1.401(6) no
C41 C46 1.394(6) no
C42 C43 1.380(7) no
C43 C44 1.387(7) no
C44 C45 1.389(7) no
C45 C46 1.387(6) no
C47 C52 1.399(6) no
C47 C48 1.387(7) no
C48 C49 1.387(7) no
C49 C50 1.383(7) no
C50 C51 1.388(7) no
C51 C52 1.385(6) no
C53 C58 1.385(6) no
C53 C54 1.398(7) no
C54 C55 1.386(7) no
C55 C56 1.379(7) no
C56 C57 1.375(8) no
C57 C58 1.386(7) no
C59 C60 1.399(5) no
C59 C64 1.392(5) no
C60 C61 1.385(7) no
C61 C62 1.390(7) no
C62 C63 1.384(7) no
C63 C64 1.398(6) no
C1 H1B 0.9700 no
C1 H1A 0.9700 no
C2 H2B 0.9700 no
C2 H2A 0.9700 no
C3 H3B 0.9700 no
C3 H3A 0.9700 no
C4 H4A 0.9700 no
C4 H4B 0.9700 no
C6 H6 0.9300 no
C7 H7 0.9300 no
C8 H8 0.9300 no
C9 H9 0.9300 no
C10 H10 0.9300 no
C12 H12 0.9300 no
C13 H13 0.9300 no
C14 H14 0.9300 no
C15 H15 0.9300 no
C16 H16 0.9300 no
C18 H18 0.9300 no
C19 H19 0.9300 no
C20 H20 0.9300 no
C21 H21 0.9300 no
C22 H22 0.9300 no
C24 H24 0.9300 no
C25 H25 0.9300 no
C26 H26 0.9300 no
C27 H27 0.9300 no
C28 H28 0.9300 no
C30 H30 0.9300 no
C31 H31 0.9300 no
C32 H32 0.9300 no
C33 H33 0.9300 no
C34 H34 0.9300 no
C36 H36 0.9300 no
C37 H37 0.9300 no
C38 H38 0.9300 no
C39 H39 0.9300 no
C40 H40 0.9300 no
C42 H42 0.9300 no
C43 H43 0.9300 no
C44 H44 0.9300 no
C45 H45 0.9300 no
C46 H46 0.9300 no
C48 H48 0.9300 no
C49 H49 0.9300 no
C50 H50 0.9300 no
C51 H51 0.9300 no
C52 H52 0.9300 no
C54 H54 0.9300 no
C55 H55 0.9300 no
C56 H56 0.9300 no
C57 H57 0.9300 no
C58 H58 0.9300 no
C60 H60 0.9300 no
C61 H61 0.9300 no
C62 H62 0.9300 no
C63 H63 0.9300 no
C64 H64 0.9300 no
C900 H90A 0.9700 no
C900 H90B 0.9700 no
C901 H90D 0.9700 no
C901 H90C 0.9700 no
C903 H90E 0.9700 no
C903 H90F 0.9700 no

loop_
_geom_hbond_atom_site_label_D
_geom_hbond_atom_site_label_H
_geom_hbond_atom_site_label_A
_geom_hbond_distance_DH
_geom_hbond_distance_HA
_geom_hbond_distance_DA
_geom_hbond_angle_DHA
_geom_hbond_site_symmetry_A
_geom_hbond_publ_flag
C2 H2A F2 0.9700 2.3000 3.249(6) 164.00 . yes
C3 H3B F2 0.9700 2.3800 3.317(6) 164.00 . yes
C4 H4A F4 0.9700 2.4200 3.383(6) 174.00 . yes
C40 H40 F2 0.9300 2.5100 3.325(6) 146.00 . yes
C64 H64 F4 0.9300 2.5100 3.386(5) 157.00 . yes
C900 H90A F3 0.9700 2.5300 3.233(7) 130.00 1_556 yes
C903 H90E Br2 0.9700 2.6700 3.608(9) 162.00 . yes

loop_
_geom_torsion_atom_site_label_1
_geom_torsion_atom_site_label_2
_geom_torsion_atom_site_label_3
_geom_torsion_atom_site_label_4
_geom_torsion
_geom_torsion_publ_flag
Cu2 Br1 Cu1 Cl1 176.26(4) no
Cu2 Br1 Cu1 P1 -74.26(4) no
Cu2 Br1 Cu1 P6 77.81(4) no
Cu1 Br1 Cu2 Br2 -176.59(3) no
Cu1 Br1 Cu2 P2 71.20(4) no
Cu1 Br1 Cu2 P5 -65.25(4) no
Cu3 Br2 Cu2 Br1 -178.76(3) no
Cu3 Br2 Cu2 P2 -68.31(4) no
Cu3 Br2 Cu2 P5 69.24(4) no
Cu2 Br2 Cu3 Cl4 -176.53(4) no
Cu2 Br2 Cu3 P3 82.93(4) no
Cu2 Br2 Cu3 P4 -81.68(4) no
Br1 Cu1 Cl1 C900 38.5(3) no
P1 Cu1 Cl1 C900 -82.7(3) no
P6 Cu1 Cl1 C900 158.0(3) no
Cl1 Cu1 P1 C5 -70.61(17) no
P6 Cu1 P1 C5 33.35(18) no
Br1 Cu1 P6 C4 -78.46(14) no
Br1 Cu1 P1 C1 69.98(15) no
Cl1 Cu1 P1 C1 173.32(14) no
P6 Cu1 P1 C1 -82.73(15) no
Br1 Cu1 P1 C5 -173.95(17) no
Cl1 Cu1 P6 C53 -57.08(16) no
P1 Cu1 P6 C53 -166.70(15) no
Br1 Cu1 P1 C11 -49.63(16) no
Cl1 Cu1 P1 C11 53.71(16) no
P6 Cu1 P1 C11 157.66(16) no
P1 Cu1 P6 C4 74.18(14) no
Br1 Cu1 P6 C53 40.67(16) no
Cl1 Cu1 P6 C59 67.00(14) no
Cl1 Cu1 P6 C4 -176.21(14) no
Br1 Cu1 P6 C59 164.75(13) no
P1 Cu1 P6 C59 -42.62(14) no
Br1 Cu2 P2 C2 169.64(15) no
Br2 Cu2 P2 C2 66.91(15) no
Br2 Cu2 P2 C1 179.05(14) no
P5 Cu2 P2 C1 49.84(15) no
Br1 Cu2 P2 C1 -78.22(14) no
Br2 Cu2 P5 C47 51.03(14) no
P2 Cu2 P5 C47 -179.28(14) no
Br1 Cu2 P5 C47 -51.93(14) no
P2 Cu2 P5 C3 58.31(16) no
Br1 Cu2 P5 C4 71.40(14) no
Br2 Cu2 P5 C4 174.35(14) no
P2 Cu2 P5 C4 -55.95(15) no
P5 Cu2 P2 C2 -62.30(16) no
Br1 Cu2 P2 C17 45.27(15) no
Br1 Cu2 P5 C3 -174.34(15) no
P5 Cu2 P2 C17 173.32(15) no
Br2 Cu2 P5 C3 -71.39(15) no
Br2 Cu2 P2 C17 -57.47(15) no
Br2 Cu3 Cl4 C901 4.0(3) no
P3 Cu3 Cl4 C901 119.6(3) no
P3 Cu3 P4 C41 160.22(14) no
P4 Cu3 Cl4 C901 -112.6(3) no
Cl4 Cu3 P4 C41 62.44(15) no
P4 Cu3 P3 C23 -164.70(15) no
Br2 Cu3 P3 C29 160.00(18) no
Cl4 Cu3 P3 C29 57.61(19) no
P4 Cu3 P3 C29 -37.49(19) no
Br2 Cu3 P4 C3 81.52(13) no
Cl4 Cu3 P4 C3 -178.45(13) no
P3 Cu3 P4 C3 -80.68(14) no
Br2 Cu3 P4 C35 -162.58(15) no
Cl4 Cu3 P4 C35 -62.55(15) no
P3 Cu3 P4 C35 35.23(16) no
Br2 Cu3 P4 C41 -37.59(15) no
Br2 Cu3 P3 C2 -84.90(14) no
Cl4 Cu3 P3 C2 172.71(14) no
P4 Cu3 P3 C2 77.60(14) no
Br2 Cu3 P3 C23 32.80(15) no
Cl4 Cu3 P3 C23 -69.60(15) no
Cu1 Cl1 C900 Cl2 100.7(3) no
Cu3 Cl4 C901 Cl3 -166.01(17) no
C5 P1 C1 P2 -169.8(2) no
C11 P1 C1 P2 82.1(3) no
C1 P1 C11 C16 -101.9(4) no
C5 P1 C11 C16 150.4(4) no
Cu1 P1 C11 C16 20.3(4) no
Cu1 P1 C1 P2 -46.0(2) no
C1 P1 C11 C12 76.8(4) no
C5 P1 C11 C12 -30.9(4) no
Cu1 P1 C5 C6 -121.2(4) no
C1 P1 C5 C6 -1.7(4) no
C11 P1 C5 C6 107.0(4) no
C1 P1 C5 C10 175.1(4) no
C11 P1 C5 C10 -76.2(4) no
Cu1 P1 C11 C12 -161.0(4) no
Cu1 P1 C5 C10 55.6(4) no
C1 P2 C17 C18 -43.8(4) no
C2 P2 C1 P1 178.7(2) no
C2 P2 C17 C18 58.5(4) no
Cu2 P2 C1 P1 55.3(2) no
Cu2 P2 C17 C18 -170.5(3) no
C17 P2 C2 P3 84.6(2) no
Cu2 P2 C2 P3 -47.7(2) no
C1 P2 C2 P3 -167.6(2) no
C2 P2 C17 C22 -118.3(4) no
C17 P2 C1 P1 -75.6(2) no
C1 P2 C17 C22 139.5(3) no
Cu2 P2 C17 C22 12.7(4) no
C29 P3 C2 P2 173.3(2) no
C29 P3 C23 C28 -108.9(4) no
C2 P3 C23 C24 -36.7(4) no
C2 P3 C29 C30 49.2(5) no
C23 P3 C29 C30 -60.4(5) no
Cu3 P3 C29 C30 166.4(4) no
Cu3 P3 C23 C24 -155.2(3) no
Cu3 P3 C2 P2 47.7(2) no
Cu3 P3 C23 C28 25.0(4) no
C2 P3 C29 C34 -132.5(4) no
C23 P3 C29 C34 118.0(4) no
C2 P3 C23 C28 143.4(3) no
Cu3 P3 C29 C34 -15.2(5) no
C23 P3 C2 P2 -77.9(2) no
C29 P3 C23 C24 70.9(4) no
C35 P4 C41 C42 -34.2(4) no
Cu3 P4 C35 C36 82.0(3) no
C3 P4 C41 C42 74.4(4) no
Cu3 P4 C41 C42 -165.1(3) no
Cu3 P4 C35 C40 -89.2(4) no
C3 P4 C35 C36 -160.5(3) no
C41 P4 C3 P5 82.0(2) no
C3 P4 C35 C40 28.4(4) no
Cu3 P4 C41 C46 18.2(4) no
C41 P4 C35 C40 137.2(4) no
C41 P4 C35 C36 -51.7(4) no
C35 P4 C41 C46 149.0(3) no
C35 P4 C3 P5 -170.4(2) no
Cu3 P4 C3 P5 -47.0(2) no
C3 P4 C41 C46 -102.3(3) no
C4 P5 C47 C48 54.7(4) no
C3 P5 C4 P6 -177.9(2) no
Cu2 P5 C47 C48 -175.6(3) no
Cu2 P5 C47 C52 2.2(4) no
Cu2 P5 C3 P4 50.6(2) no
C4 P5 C3 P4 175.4(2) no
C47 P5 C3 P4 -77.6(2) no
C47 P5 C4 P6 75.1(2) no
C3 P5 C47 C48 -47.3(4) no
C4 P5 C47 C52 -127.5(3) no
C3 P5 C47 C52 130.6(3) no
Cu2 P5 C4 P6 -53.8(2) no
C59 P6 C53 C54 43.8(4) no
C53 P6 C59 C60 54.2(4) no
Cu1 P6 C53 C54 173.7(3) no
C53 P6 C59 C64 -131.0(4) no
Cu1 P6 C59 C64 95.2(3) no
C59 P6 C4 P5 171.4(2) no
C4 P6 C53 C58 112.4(4) no
C59 P6 C53 C58 -138.0(3) no
C53 P6 C4 P5 -81.4(2) no
Cu1 P6 C59 C60 -79.6(4) no
C4 P6 C53 C54 -65.8(4) no
C4 P6 C59 C60 162.8(3) no
Cu1 P6 C53 C58 -8.1(4) no
Cu1 P6 C4 P5 48.5(2) no
C4 P6 C59 C64 -22.5(4) no
P1 C5 C6 C7 178.8(4) no
C6 C5 C10 C9 -1.1(7) no
C10 C5 C6 C7 2.0(7) no
P1 C5 C10 C9 -178.1(4) no
C5 C6 C7 C8 -1.2(8) no
C6 C7 C8 C9 -0.5(8) no
C7 C8 C9 C10 1.4(8) no
C8 C9 C10 C5 -0.6(8) no
P1 C11 C12 C13 -178.0(4) no
C12 C11 C16 C15 -1.1(7) no
C16 C11 C12 C13 0.7(8) no
P1 C11 C16 C15 177.6(4) no
C11 C12 C13 C14 -0.8(9) no
C12 C13 C14 C15 1.2(9) no
C13 C14 C15 C16 -1.7(8) no
C14 C15 C16 C11 1.6(7) no
C18 C17 C22 C21 -1.8(7) no
C22 C17 C18 C19 1.4(7) no
P2 C17 C18 C19 -175.4(4) no
P2 C17 C22 C21 175.1(4) no
C17 C18 C19 C20 0.3(7) no
C18 C19 C20 C21 -1.6(7) no
C19 C20 C21 C22 1.3(8) no
C20 C21 C22 C17 0.4(7) no
C24 C23 C28 C27 -0.7(7) no
P3 C23 C24 C25 179.4(4) no
P3 C23 C28 C27 179.2(4) no
C28 C23 C24 C25 -0.7(7) no
C23 C24 C25 C26 1.5(7) no
C24 C25 C26 C27 -0.8(8) no
C25 C26 C27 C28 -0.6(8) no
C26 C27 C28 C23 1.4(8) no
P3 C29 C30 C31 178.0(5) no
C30 C29 C34 C33 1.0(8) no
C34 C29 C30 C31 -0.4(9) no
P3 C29 C34 C33 -177.4(4) no
C29 C30 C31 C32 -0.1(9) no
C30 C31 C32 C33 -0.1(9) no
C31 C32 C33 C34 0.8(8) no
C32 C33 C34 C29 -1.2(8) no
P4 C35 C36 C37 -173.1(4) no
C36 C35 C40 C39 1.9(7) no
P4 C35 C40 C39 172.9(4) no
C40 C35 C36 C37 -1.5(7) no
C35 C36 C37 C38 0.8(8) no
C36 C37 C38 C39 -0.5(8) no
C37 C38 C39 C40 0.9(8) no
C38 C39 C40 C35 -1.6(8) no
C42 C41 C46 C45 0.2(6) no
C46 C41 C42 C43 -1.1(6) no
P4 C41 C42 C43 -177.8(3) no
P4 C41 C46 C45 177.0(3) no
C41 C42 C43 C44 1.3(7) no
C42 C43 C44 C45 -0.6(7) no
C43 C44 C45 C46 -0.2(7) no
C44 C45 C46 C41 0.5(7) no
C52 C47 C48 C49 -0.3(7) no
P5 C47 C48 C49 177.6(4) no
C48 C47 C52 C51 -0.4(6) no
P5 C47 C52 C51 -178.3(3) no
C47 C48 C49 C50 0.2(7) no
C48 C49 C50 C51 0.6(7) no
C49 C50 C51 C52 -1.3(7) no
C50 C51 C52 C47 1.2(7) no
P6 C53 C54 C55 176.9(4) no
C58 C53 C54 C55 -1.3(7) no
C54 C53 C58 C57 0.2(7) no
P6 C53 C58 C57 -178.0(4) no
C53 C54 C55 C56 1.2(7) no
C54 C55 C56 C57 -0.1(7) no
C55 C56 C57 C58 -1.0(8) no
C56 C57 C58 C53 0.9(7) no
P6 C59 C60 C61 175.1(4) no
C60 C59 C64 C63 -0.7(6) no
C64 C59 C60 C61 0.1(7) no
P6 C59 C64 C63 -175.4(3) no
C59 C60 C61 C62 -0.1(7) no
C60 C61 C62 C63 0.8(8) no
C61 C62 C63 C64 -1.5(7) no
C62 C63 C64 C59 1.5(7) no
